data_4121197
loop_
_publ_author_name
'Christophe Werl\'e'
'Corinne Bailly'
'Lydia Karmazin-Brelot'
'Xavier-Fr\'ed\'eric Le Goff'
'Louis Ricard'
'Jean-Pierre Djukic'

_publ_contact_author_address
;UMR 7177
Universite de Strasbourg
4 rue Blaise Pascal
67000 Strasbourg
FRANCE
;
_publ_contact_author_email djukic@unistra.fr
_publ_contact_author_name 'Jean-Pierre DJUKIC'
_publ_contact_author_phone +33(0)368851523
_publ_section_title
;
 Hemichelation, a Way To Stabilize Electron-Unsaturated Complexes: The
 Case of T-Shaped Pd and Pt Metallacycles.
;
_journal_name_full 'Journal of the American Chemical Society'
_journal_page_first 17839
_journal_page_last 17852
_journal_paper_doi 10.1021/ja4076327
_journal_volume 135
_journal_year 2013
_chemical_formula_moiety 'C27 H17 Cr2 N O6 Pd, 2(C H2 Cl2)'
_chemical_formula_sum 'C29 H21 Cl4 Cr2 N O6 Pd'
_chemical_formula_weight 831.67
_space_group_IT_number 61
_symmetry_cell_setting orthorhombic
_symmetry_space_group_name_Hall '-P 2ac 2ab'
_symmetry_space_group_name_H-M 'P b c a'
_atom_sites_solution_hydrogens geom
_atom_sites_solution_primary direct
_atom_sites_solution_secondary difmap
_audit_creation_method SHELXL-97
_cell_angle_alpha 90.00
_cell_angle_beta 90.00
_cell_angle_gamma 90.00
_cell_formula_units_Z 8
_cell_length_a 16.4518(6)
_cell_length_b 15.2154(6)
_cell_length_c 24.1031(9)
_cell_measurement_reflns_used 9902
_cell_measurement_temperature 173(2)
_cell_measurement_theta_max 31.01
_cell_measurement_theta_min 2.68
_cell_volume 6033.5(4)
_computing_cell_refinement 'Bruker SAINT'
_computing_data_collection 'Bruker APEX2'
_computing_data_reduction 'Bruker SAINT'
_computing_molecular_graphics 'Bruker SHELXTL'
_computing_publication_material 'Bruker SHELXTL'
_computing_structure_refinement 'SHELXL-97 (Sheldrick, 2008)'
_computing_structure_solution 'SHELXS-97 (Sheldrick, 2008)'
_diffrn_ambient_temperature 173(2)
_diffrn_measured_fraction_theta_full 0.994
_diffrn_measured_fraction_theta_max 0.994
_diffrn_measurement_device_type 'Bruker APEX-II CCD'
_diffrn_measurement_method '\f and \w scans'
_diffrn_radiation_monochromator graphite
_diffrn_radiation_source 'fine-focus sealed tube'
_diffrn_radiation_type MoK\a
_diffrn_radiation_wavelength 0.71073
_diffrn_reflns_av_R_equivalents 0.0257
_diffrn_reflns_av_sigmaI/netI 0.0253
_diffrn_reflns_limit_h_max 23
_diffrn_reflns_limit_h_min -23
_diffrn_reflns_limit_k_max 17
_diffrn_reflns_limit_k_min -22
_diffrn_reflns_limit_l_max 34
_diffrn_reflns_limit_l_min -34
_diffrn_reflns_number 39209
_diffrn_reflns_theta_full 31.01
_diffrn_reflns_theta_max 31.01
_diffrn_reflns_theta_min 2.01
_exptl_absorpt_coefficient_mu 1.696
_exptl_absorpt_correction_T_max 0.6764
_exptl_absorpt_correction_T_min 0.5502
_exptl_absorpt_correction_type multi-scan
_exptl_absorpt_process_details sadabs
_exptl_crystal_colour red
_exptl_crystal_density_diffrn 1.831
_exptl_crystal_description prism
_exptl_crystal_F_000 3296
_exptl_crystal_size_max 0.40
_exptl_crystal_size_mid 0.30
_exptl_crystal_size_min 0.25
_refine_diff_density_max 1.419
_refine_diff_density_min -1.871
_refine_diff_density_rms 0.124
_refine_ls_extinction_method none
_refine_ls_goodness_of_fit_ref 1.152
_refine_ls_hydrogen_treatment constr
_refine_ls_matrix_type full
_refine_ls_number_parameters 389
_refine_ls_number_reflns 9552
_refine_ls_number_restraints 0
_refine_ls_restrained_S_all 1.152
_refine_ls_R_factor_all 0.0658
_refine_ls_R_factor_gt 0.0471
_refine_ls_shift/su_max 0.000
_refine_ls_shift/su_mean 0.000
_refine_ls_structure_factor_coef Fsqd
_refine_ls_weighting_details 'calc w=1/[\s^2^(Fo^2^)+(0.0000P)^2^+29.2315P] where P=(Fo^2^+2Fc^2^)/3'
_refine_ls_weighting_scheme calc
_refine_ls_wR_factor_gt 0.0876
_refine_ls_wR_factor_ref 0.0965
_reflns_number_gt 7675
_reflns_number_total 9552
_reflns_threshold_expression I>2\s(I)
_cod_data_source_file ja4076327_si_002_09.cif
_cod_data_source_block 4f
_cod_database_code 4121197

loop_
_symmetry_equiv_pos_as_xyz
'x, y, z'
'x+1/2, -y+1/2, -z'
'-x, y+1/2, -z+1/2'
'-x+1/2, -y, z+1/2'
'-x, -y, -z'
'-x-1/2, y-1/2, z'
'x, -y-1/2, z-1/2'
'x-1/2, y, -z-1/2'

loop_
_atom_site_label
_atom_site_type_symbol
_atom_site_fract_x
_atom_site_fract_y
_atom_site_fract_z
_atom_site_U_iso_or_equiv
_atom_site_adp_type
_atom_site_occupancy
_atom_site_symmetry_multiplicity
_atom_site_calc_flag
_atom_site_refinement_flags
C1 C 0.3280(2) 0.6272(2) 0.15556(15) 0.0243(7) Uani 1 1 d .
C2 C 0.3104(2) 0.6832(2) 0.11049(17) 0.0317(8) Uani 1 1 d .
H2 H 0.3405 0.6791 0.0770 0.038 Uiso 1 1 calc R
C3 C 0.2475(3) 0.7453(2) 0.11588(18) 0.0347(9) Uani 1 1 d .
H3 H 0.2352 0.7832 0.0857 0.042 Uiso 1 1 calc R
C4 C 0.2024(3) 0.7521(2) 0.16543(19) 0.0350(9) Uani 1 1 d .
H4 H 0.1628 0.7971 0.1693 0.042 Uiso 1 1 calc R
C5 C 0.2159(2) 0.6925(2) 0.20912(17) 0.0292(8) Uani 1 1 d .
H5 H 0.1835 0.6954 0.2417 0.035 Uiso 1 1 calc R
C6 C 0.2773(2) 0.6285(2) 0.20452(14) 0.0204(6) Uani 1 1 d .
C7 C 0.2995(2) 0.5531(2) 0.23892(13) 0.0195(6) Uani 1 1 d .
H7 H 0.3018 0.5632 0.2799 0.023 Uiso 1 1 calc R
C8 C 0.37400(19) 0.5185(2) 0.21250(15) 0.0232(6) Uani 1 1 d .
C9 C 0.3880(2) 0.5594(2) 0.16335(16) 0.0266(7) Uani 1 1 d .
H9 H 0.4305 0.5455 0.1382 0.032 Uiso 1 1 calc R
C10 C 0.4258(2) 0.4478(3) 0.23676(16) 0.0290(8) Uani 1 1 d .
H10A H 0.4755 0.4415 0.2146 0.043 Uiso 1 1 calc R
H10B H 0.3959 0.3922 0.2366 0.043 Uiso 1 1 calc R
H10C H 0.4403 0.4633 0.2750 0.043 Uiso 1 1 calc R
C11 C 0.0922(2) 0.5954(2) 0.16629(15) 0.0263(7) Uani 1 1 d .
C12 C 0.2221(2) 0.5055(2) 0.10798(14) 0.0210(6) Uani 1 1 d .
C13 C 0.1373(2) 0.6258(2) 0.06709(16) 0.0286(8) Uani 1 1 d .
C14 C 0.21513(19) 0.3866(2) 0.27198(13) 0.0190(6) Uani 1 1 d .
C15 C 0.2724(2) 0.3832(3) 0.31606(13) 0.0240(7) Uani 1 1 d .
H15 H 0.3128 0.4277 0.3188 0.029 Uiso 1 1 calc R
C16 C 0.2707(2) 0.3156(3) 0.35572(15) 0.0307(8) Uani 1 1 d .
H16 H 0.3103 0.3145 0.3844 0.037 Uiso 1 1 calc R
C17 C 0.2111(2) 0.2496(3) 0.35342(16) 0.0308(8) Uani 1 1 d .
H17 H 0.2112 0.2033 0.3798 0.037 Uiso 1 1 calc R
C18 C 0.1521(2) 0.2526(2) 0.31221(14) 0.0252(7) Uani 1 1 d .
H18 H 0.1100 0.2098 0.3117 0.030 Uiso 1 1 calc R
C19 C 0.1541(2) 0.3196(2) 0.27068(13) 0.0191(6) Uani 1 1 d .
C20 C 0.0965(2) 0.3211(2) 0.22398(13) 0.0184(6) Uani 1 1 d .
C21 C 0.0359(2) 0.2584(2) 0.21496(15) 0.0229(6) Uani 1 1 d .
H21 H 0.0271 0.2130 0.2414 0.027 Uiso 1 1 calc R
C22 C -0.0110(2) 0.2624(2) 0.16767(16) 0.0277(7) Uani 1 1 d .
H22 H -0.0525 0.2202 0.1613 0.033 Uiso 1 1 calc R
C23 C 0.0030(2) 0.3285(2) 0.12973(15) 0.0256(7) Uani 1 1 d .
H23 H -0.0277 0.3318 0.0964 0.031 Uiso 1 1 calc R
C24 C 0.0625(2) 0.3898(2) 0.14113(14) 0.0218(6) Uani 1 1 d .
H24 H 0.0710 0.4363 0.1154 0.026 Uiso 1 1 calc R
C25 C 0.1268(3) 0.4965(3) 0.34192(18) 0.0373(9) Uani 1 1 d .
C26 C 0.1715(3) 0.4059(3) 0.42829(17) 0.0405(10) Uani 1 1 d .
C27 C 0.0448(3) 0.3563(3) 0.37351(16) 0.0357(9) Uani 1 1 d .
C28 C 0.0955(3) 0.6177(5) 0.4997(2) 0.0664(18) Uani 1 1 d .
H28A H 0.0863 0.6479 0.5356 0.080 Uiso 1 1 calc R
H28B H 0.1135 0.5571 0.5081 0.080 Uiso 1 1 calc R
C29 C 0.1197(5) 0.4268(4) -0.0214(2) 0.073(2) Uani 1 1 d .
H29A H 0.1766 0.4415 -0.0116 0.088 Uiso 1 1 calc R
H29B H 0.0836 0.4596 0.0041 0.088 Uiso 1 1 calc R
N1 N 0.10892(16) 0.38686(17) 0.18697(11) 0.0173(5) Uani 1 1 d .
O1 O 0.02898(18) 0.5917(2) 0.18680(14) 0.0400(7) Uani 1 1 d .
O2 O 0.24641(19) 0.44367(17) 0.08531(11) 0.0308(6) Uani 1 1 d .
O3 O 0.1022(2) 0.6300(2) 0.02603(14) 0.0538(9) Uani 1 1 d .
O4 O 0.1134(3) 0.5696(2) 0.33236(17) 0.0621(11) Uani 1 1 d .
O5 O 0.1866(3) 0.4207(3) 0.47429(13) 0.0669(12) Uani 1 1 d .
O6 O -0.0214(2) 0.3394(3) 0.38404(15) 0.0617(11) Uani 1 1 d .
Cr1 Cr 0.19213(3) 0.61548(3) 0.13344(2) 0.01871(10) Uani 1 1 d .
Cr2 Cr 0.15129(3) 0.37988(4) 0.35521(2) 0.02275(11) Uani 1 1 d .
Pd1 Pd 0.203461(14) 0.473616(15) 0.209572(9) 0.01571(5) Uani 1 1 d .
Cl1 Cl 0.00453(10) 0.61222(15) 0.46510(8) 0.0855(6) Uani 1 1 d .
Cl2 Cl 0.17252(11) 0.67065(13) 0.46559(8) 0.0805(5) Uani 1 1 d .
Cl3 Cl 0.10457(10) 0.31567(11) -0.01196(6) 0.0655(4) Uani 1 1 d .
Cl4 Cl 0.10077(13) 0.46081(12) -0.08926(7) 0.0804(5) Uani 1 1 d .

loop_
_atom_site_aniso_label
_atom_site_aniso_U_11
_atom_site_aniso_U_22
_atom_site_aniso_U_33
_atom_site_aniso_U_23
_atom_site_aniso_U_13
_atom_site_aniso_U_12
C1 0.0217(16) 0.0187(15) 0.0325(17) 0.0039(13) -0.0055(13) -0.0076(13)
C2 0.032(2) 0.0227(17) 0.041(2) 0.0101(15) -0.0066(16) -0.0111(15)
C3 0.039(2) 0.0147(15) 0.051(2) 0.0073(15) -0.0182(19) -0.0085(16)
C4 0.038(2) 0.0116(14) 0.055(2) -0.0073(15) -0.0219(19) 0.0030(15)
C5 0.0314(19) 0.0197(15) 0.0366(19) -0.0122(14) -0.0080(16) 0.0021(14)
C6 0.0186(14) 0.0151(13) 0.0275(15) -0.0029(12) -0.0065(12) -0.0031(11)
C7 0.0197(14) 0.0178(13) 0.0211(14) -0.0029(11) -0.0063(12) -0.0042(12)
C8 0.0160(13) 0.0227(16) 0.0308(16) 0.0028(13) -0.0049(13) -0.0043(12)
C9 0.0176(15) 0.0285(17) 0.0337(18) 0.0053(15) -0.0010(13) -0.0043(14)
C10 0.0190(16) 0.0318(19) 0.0361(19) 0.0058(15) -0.0036(14) 0.0040(14)
C11 0.0299(18) 0.0183(15) 0.0307(17) -0.0042(13) -0.0034(15) 0.0005(13)
C12 0.0236(16) 0.0139(13) 0.0255(15) 0.0030(11) -0.0028(12) -0.0020(12)
C13 0.0324(19) 0.0178(15) 0.0355(19) 0.0030(14) -0.0083(15) 0.0000(14)
C14 0.0193(15) 0.0199(14) 0.0179(13) 0.0010(11) 0.0038(11) 0.0032(12)
C15 0.0203(15) 0.0317(18) 0.0201(14) 0.0033(13) 0.0023(12) 0.0008(14)
C16 0.0231(17) 0.043(2) 0.0262(17) 0.0092(16) -0.0009(14) 0.0100(16)
C17 0.0333(19) 0.0306(18) 0.0286(17) 0.0121(15) 0.0046(15) 0.0066(16)
C18 0.0287(17) 0.0207(15) 0.0260(16) 0.0030(13) 0.0063(14) 0.0009(14)
C19 0.0191(14) 0.0173(14) 0.0208(14) 0.0001(11) 0.0055(12) 0.0035(12)
C20 0.0184(14) 0.0159(14) 0.0208(14) -0.0021(11) 0.0059(11) 0.0011(11)
C21 0.0210(15) 0.0162(14) 0.0316(17) -0.0002(13) 0.0059(13) -0.0012(12)
C22 0.0223(16) 0.0205(16) 0.040(2) -0.0060(15) 0.0020(15) -0.0062(13)
C23 0.0212(16) 0.0264(17) 0.0291(17) -0.0074(14) -0.0021(13) -0.0047(14)
C24 0.0222(15) 0.0194(15) 0.0238(15) -0.0014(12) -0.0014(12) -0.0035(12)
C25 0.042(2) 0.034(2) 0.036(2) -0.0079(17) 0.0089(18) 0.0057(18)
C26 0.037(2) 0.058(3) 0.0267(19) -0.0045(18) 0.0016(16) -0.005(2)
C27 0.0286(19) 0.053(3) 0.0258(18) -0.0036(17) 0.0046(15) -0.0024(18)
C28 0.043(3) 0.111(5) 0.045(3) 0.023(3) 0.005(2) -0.013(3)
C29 0.111(6) 0.055(3) 0.054(3) -0.014(3) -0.038(4) 0.025(4)
N1 0.0158(12) 0.0154(12) 0.0207(12) -0.0014(10) 0.0014(10) -0.0014(10)
O1 0.0285(15) 0.0388(17) 0.0528(18) -0.0057(14) 0.0099(13) 0.0012(13)
O2 0.0427(16) 0.0192(12) 0.0304(13) -0.0018(10) 0.0051(12) 0.0037(11)
O3 0.065(2) 0.055(2) 0.0417(18) 0.0049(16) -0.0282(17) -0.0002(18)
O4 0.081(3) 0.0349(18) 0.071(3) -0.0036(17) 0.018(2) 0.0231(19)
O5 0.067(3) 0.108(3) 0.0254(15) -0.0157(19) -0.0062(16) -0.006(2)
O6 0.0293(17) 0.109(3) 0.047(2) -0.006(2) 0.0099(15) -0.013(2)
Cr1 0.0205(2) 0.0109(2) 0.0248(2) -0.00010(18) -0.0050(2) -0.00121(19)
Cr2 0.0215(3) 0.0287(3) 0.0180(2) -0.0001(2) 0.0028(2) 0.0007(2)
Pd1 0.01541(10) 0.01458(10) 0.01713(10) 0.00029(8) -0.00085(8) -0.00176(9)
Cl1 0.0547(9) 0.1156(15) 0.0862(12) 0.0036(11) -0.0245(9) 0.0018(10)
Cl2 0.0707(10) 0.0858(12) 0.0849(11) 0.0285(10) 0.0204(9) -0.0181(9)
Cl3 0.0690(9) 0.0706(10) 0.0569(8) 0.0144(7) 0.0101(7) 0.0098(8)
Cl4 0.1051(14) 0.0755(11) 0.0605(9) 0.0194(8) -0.0206(9) 0.0079(10)

loop_
_atom_type_symbol
_atom_type_description
_atom_type_scat_dispersion_real
_atom_type_scat_dispersion_imag
_atom_type_scat_source
C C 0.0033 0.0016 'International Tables Vol C Tables 4.2.6.8 and 6.1.1.4'
H H 0.0000 0.0000 'International Tables Vol C Tables 4.2.6.8 and 6.1.1.4'
N N 0.0061 0.0033 'International Tables Vol C Tables 4.2.6.8 and 6.1.1.4'
O O 0.0106 0.0060 'International Tables Vol C Tables 4.2.6.8 and 6.1.1.4'
Cr Cr 0.3209 0.6236 'International Tables Vol C Tables 4.2.6.8 and 6.1.1.4'
Pd Pd -0.9988 1.0072 'International Tables Vol C Tables 4.2.6.8 and 6.1.1.4'
Cl Cl 0.1484 0.1585 'International Tables Vol C Tables 4.2.6.8 and 6.1.1.4'

loop_
_geom_angle_atom_site_label_1
_geom_angle_atom_site_label_2
_geom_angle_atom_site_label_3
_geom_angle
C2 C1 C9 132.4(4)
C2 C1 C6 120.1(3)
C9 C1 C6 107.4(3)
C2 C1 Cr1 70.7(2)
C9 C1 Cr1 129.7(2)
C6 C1 Cr1 68.27(18)
C3 C2 C1 119.1(4)
C3 C2 Cr1 69.6(2)
C1 C2 Cr1 73.4(2)
C3 C2 H2 120.5
C1 C2 H2 120.5
Cr1 C2 H2 128.6
C2 C3 C4 121.0(4)
C2 C3 Cr1 73.8(2)
C4 C3 Cr1 71.8(2)
C2 C3 H3 119.5
C4 C3 H3 119.5
Cr1 C3 H3 126.9
C5 C4 C3 120.3(4)
C5 C4 Cr1 70.7(2)
C3 C4 Cr1 71.2(2)
C5 C4 H4 119.9
C3 C4 H4 119.9
Cr1 C4 H4 131.0
C6 C5 C4 120.0(4)
C6 C5 Cr1 72.2(2)
C4 C5 Cr1 72.3(2)
C6 C5 H5 120.0
C4 C5 H5 120.0
Cr1 C5 H5 127.6
C5 C6 C1 119.3(3)
C5 C6 C7 132.6(3)
C1 C6 C7 107.9(3)
C5 C6 Cr1 70.7(2)
C1 C6 Cr1 74.55(19)
C7 C6 Cr1 121.6(2)
C6 C7 C8 104.0(3)
C6 C7 Pd1 94.19(19)
C8 C7 Pd1 105.8(2)
C6 C7 H7 116.6
C8 C7 H7 116.6
Pd1 C7 H7 116.6
C9 C8 C7 110.6(3)
C9 C8 C10 125.1(3)
C7 C8 C10 124.2(3)
C8 C9 C1 109.1(3)
C8 C9 H9 125.5
C1 C9 H9 125.5
C8 C10 H10A 109.5
C8 C10 H10B 109.5
H10A C10 H10B 109.5
C8 C10 H10C 109.5
H10A C10 H10C 109.5
H10B C10 H10C 109.5
O1 C11 Cr1 173.3(3)
O2 C12 Cr1 169.4(3)
O2 C12 Pd1 110.1(2)
Cr1 C12 Pd1 79.58(12)
O3 C13 Cr1 178.1(4)
C15 C14 C19 117.1(3)
C15 C14 Pd1 130.2(3)
C19 C14 Pd1 112.7(2)
C15 C14 Cr2 69.15(18)
C19 C14 Cr2 70.26(18)
Pd1 C14 Cr2 130.29(15)
C16 C15 C14 121.5(3)
C16 C15 Cr2 71.0(2)
C14 C15 Cr2 73.81(19)
C16 C15 H15 119.3
C14 C15 H15 119.3
Cr2 C15 H15 128.2
C15 C16 C17 120.7(3)
C15 C16 Cr2 71.8(2)
C17 C16 Cr2 72.1(2)
C15 C16 H16 119.6
C17 C16 H16 119.6
Cr2 C16 H16 128.7
C18 C17 C16 119.5(3)
C18 C17 Cr2 70.9(2)
C16 C17 Cr2 70.7(2)
C18 C17 H17 120.2
C16 C17 H17 120.2
Cr2 C17 H17 130.7
C17 C18 C19 120.5(3)
C17 C18 Cr2 72.3(2)
C19 C18 Cr2 72.7(2)
C17 C18 H18 119.7
C19 C18 H18 119.7
Cr2 C18 H18 127.3
C18 C19 C14 120.6(3)
C18 C19 C20 122.2(3)
C14 C19 C20 117.2(3)
C18 C19 Cr2 69.72(19)
C14 C19 Cr2 72.67(18)
C20 C19 Cr2 132.7(2)
N1 C20 C21 120.6(3)
N1 C20 C19 114.7(3)
C21 C20 C19 124.6(3)
C22 C21 C20 119.9(3)
C22 C21 H21 120.1
C20 C21 H21 120.1
C21 C22 C23 119.2(3)
C21 C22 H22 120.4
C23 C22 H22 120.4
C22 C23 C24 118.7(3)
C22 C23 H23 120.7
C24 C23 H23 120.7
N1 C24 C23 123.0(3)
N1 C24 H24 118.5
C23 C24 H24 118.5
O4 C25 Cr2 177.8(4)
O5 C26 Cr2 177.7(5)
O6 C27 Cr2 177.9(5)
Cl2 C28 Cl1 115.8(3)
Cl2 C28 H28A 108.3
Cl1 C28 H28A 108.3
Cl2 C28 H28B 108.3
Cl1 C28 H28B 108.3
H28A C28 H28B 107.4
Cl3 C29 Cl4 112.9(3)
Cl3 C29 H29A 109.0
Cl4 C29 H29A 109.0
Cl3 C29 H29B 109.0
Cl4 C29 H29B 109.0
H29A C29 H29B 107.8
C24 N1 C20 118.7(3)
C24 N1 Pd1 127.6(2)
C20 N1 Pd1 113.7(2)
C13 Cr1 C12 85.38(16)
C13 Cr1 C11 87.19(17)
C12 Cr1 C11 103.27(15)
C13 Cr1 C5 139.48(15)
C12 Cr1 C5 135.14(14)
C11 Cr1 C5 83.73(15)
C13 Cr1 C3 87.66(16)
C12 Cr1 C3 129.32(16)
C11 Cr1 C3 126.44(16)
C5 Cr1 C3 67.12(16)
C13 Cr1 C6 165.94(15)
C12 Cr1 C6 99.72(13)
C11 Cr1 C6 104.18(15)
C5 Cr1 C6 37.08(12)
C3 Cr1 C6 78.96(13)
C13 Cr1 C4 104.98(15)
C12 Cr1 C4 160.18(16)
C11 Cr1 C4 94.21(16)
C5 Cr1 C4 37.08(14)
C3 Cr1 C4 37.02(17)
C6 Cr1 C4 66.49(13)
C13 Cr1 C2 99.73(16)
C12 Cr1 C2 95.84(15)
C11 Cr1 C2 160.17(15)
C5 Cr1 C2 78.95(15)
C3 Cr1 C2 36.53(15)
C6 Cr1 C2 66.85(14)
C4 Cr1 C2 66.09(16)
C13 Cr1 C1 131.95(16)
C12 Cr1 C1 83.59(14)
C11 Cr1 C1 140.86(15)
C5 Cr1 C1 66.13(14)
C3 Cr1 C1 64.95(14)
C6 Cr1 C1 37.18(13)
C4 Cr1 C1 76.92(14)
C2 Cr1 C1 35.91(13)
C13 Cr1 Pd1 131.14(11)
C12 Cr1 Pd1 60.60(10)
C11 Cr1 Pd1 69.89(11)
C5 Cr1 Pd1 81.81(10)
C3 Cr1 Pd1 140.73(10)
C6 Cr1 Pd1 61.86(8)
C4 Cr1 Pd1 118.80(11)
C2 Cr1 Pd1 116.52(10)
C1 Cr1 Pd1 81.13(9)
C26 Cr2 C27 89.10(19)
C26 Cr2 C25 89.9(2)
C27 Cr2 C25 91.2(2)
C26 Cr2 C16 85.90(18)
C27 Cr2 C16 139.79(19)
C25 Cr2 C16 128.61(18)
C26 Cr2 C18 129.94(19)
C27 Cr2 C18 86.97(17)
C25 Cr2 C18 140.01(17)
C16 Cr2 C18 66.72(15)
C26 Cr2 C15 104.00(17)
C27 Cr2 C15 165.12(17)
C25 Cr2 C15 95.78(17)
C16 Cr2 C15 37.22(13)
C18 Cr2 C15 79.23(14)
C26 Cr2 C17 97.54(19)
C27 Cr2 C17 104.70(18)
C25 Cr2 C17 162.47(17)
C16 Cr2 C17 37.16(15)
C18 Cr2 C17 36.76(14)
C15 Cr2 C17 67.07(14)
C26 Cr2 C19 163.65(18)
C27 Cr2 C19 99.10(15)
C25 Cr2 C19 103.92(16)
C16 Cr2 C19 78.69(13)
C18 Cr2 C19 37.61(12)
C15 Cr2 C19 66.48(13)
C17 Cr2 C19 66.77(13)
C26 Cr2 C14 139.08(17)
C27 Cr2 C14 131.42(15)
C25 Cr2 C14 84.52(15)
C16 Cr2 C14 67.05(13)
C18 Cr2 C14 67.62(12)
C15 Cr2 C14 37.03(12)
C17 Cr2 C14 79.45(13)
C19 Cr2 C14 37.07(12)
C14 Pd1 C7 93.16(13)
C14 Pd1 N1 81.47(12)
C7 Pd1 N1 174.62(11)
C14 Pd1 C12 147.44(12)
C7 Pd1 C12 97.15(12)
N1 Pd1 C12 87.66(10)
C14 Pd1 Cr1 171.58(9)
C7 Pd1 Cr1 80.23(9)
N1 Pd1 Cr1 105.08(7)
C12 Pd1 Cr1 39.82(7)

loop_
_geom_bond_atom_site_label_1
_geom_bond_atom_site_label_2
_geom_bond_distance
C1 C2 1.411(5)
C1 C9 1.439(5)
C1 C6 1.446(5)
C1 Cr1 2.306(3)
C2 C3 1.407(6)
C2 Cr1 2.270(4)
C2 H2 0.9500
C3 C4 1.409(6)
C3 Cr1 2.216(4)
C3 H3 0.9500
C4 C5 1.408(6)
C4 Cr1 2.224(3)
C4 H4 0.9500
C5 C6 1.407(5)
C5 Cr1 2.203(4)
C5 H5 0.9500
C6 C7 1.462(4)
C6 Cr1 2.222(3)
C7 C8 1.479(5)
C7 Pd1 2.111(3)
C7 H7 1.0000
C8 C9 1.358(5)
C8 C10 1.492(5)
C9 H9 0.9500
C10 H10A 0.9800
C10 H10B 0.9800
C10 H10C 0.9800
C11 O1 1.154(5)
C11 Cr1 1.849(4)
C12 O2 1.160(4)
C12 Cr1 1.849(3)
C12 Pd1 2.515(3)
C13 O3 1.148(5)
C13 Cr1 1.843(4)
C14 C15 1.421(5)
C14 C19 1.431(5)
C14 Pd1 2.013(3)
C14 Cr2 2.267(3)
C15 C16 1.404(5)
C15 Cr2 2.206(3)
C15 H15 0.9500
C16 C17 1.405(6)
C16 Cr2 2.195(4)
C16 H16 0.9500
C17 C18 1.391(5)
C17 Cr2 2.213(4)
C17 H17 0.9500
C18 C19 1.429(5)
C18 Cr2 2.196(4)
C18 H18 0.9500
C19 C20 1.471(5)
C19 Cr2 2.235(3)
C20 N1 1.356(4)
C20 C21 1.397(4)
C21 C22 1.378(5)
C21 H21 0.9500
C22 C23 1.379(5)
C22 H22 0.9500
C23 C24 1.379(5)
C23 H23 0.9500
C24 N1 1.344(4)
C24 H24 0.9500
C25 O4 1.157(5)
C25 Cr2 1.847(4)
C26 O5 1.159(5)
C26 Cr2 1.836(4)
C27 O6 1.148(5)
C27 Cr2 1.841(4)
C28 Cl2 1.712(5)
C28 Cl1 1.716(6)
C28 H28A 0.9900
C28 H28B 0.9900
C29 Cl3 1.725(6)
C29 Cl4 1.744(6)
C29 H29A 0.9900
C29 H29B 0.9900
N1 Pd1 2.111(3)
Cr1 Pd1 2.8392(6)

loop_
_geom_torsion_atom_site_label_1
_geom_torsion_atom_site_label_2
_geom_torsion_atom_site_label_3
_geom_torsion_atom_site_label_4
_geom_torsion
C9 C1 C2 C3 -178.9(4)
C6 C1 C2 C3 5.5(5)
Cr1 C1 C2 C3 54.5(3)
C9 C1 C2 Cr1 126.6(4)
C6 C1 C2 Cr1 -49.0(3)
C1 C2 C3 C4 0.1(5)
Cr1 C2 C3 C4 56.4(3)
C1 C2 C3 Cr1 -56.3(3)
C2 C3 C4 C5 -4.5(6)
Cr1 C3 C4 C5 52.9(3)
C2 C3 C4 Cr1 -57.4(3)
C3 C4 C5 C6 3.2(5)
Cr1 C4 C5 C6 56.3(3)
C3 C4 C5 Cr1 -53.1(3)
C4 C5 C6 C1 2.4(5)
Cr1 C5 C6 C1 58.7(3)
C4 C5 C6 C7 -172.0(3)
Cr1 C5 C6 C7 -115.6(4)
C4 C5 C6 Cr1 -56.3(3)
C2 C1 C6 C5 -6.8(5)
C9 C1 C6 C5 176.6(3)
Cr1 C1 C6 C5 -56.8(3)
C2 C1 C6 C7 168.9(3)
C9 C1 C6 C7 -7.8(4)
Cr1 C1 C6 C7 118.8(2)
C2 C1 C6 Cr1 50.0(3)
C9 C1 C6 Cr1 -126.6(3)
C5 C6 C7 C8 -175.5(3)
C1 C6 C7 C8 9.7(3)
Cr1 C6 C7 C8 92.2(3)
C5 C6 C7 Pd1 77.1(4)
C1 C6 C7 Pd1 -97.8(2)
Cr1 C6 C7 Pd1 -15.2(3)
C6 C7 C8 C9 -8.5(4)
Pd1 C7 C8 C9 90.1(3)
C6 C7 C8 C10 171.9(3)
Pd1 C7 C8 C10 -89.5(3)
C7 C8 C9 C1 3.9(4)
C10 C8 C9 C1 -176.5(3)
C2 C1 C9 C8 -173.6(4)
C6 C1 C9 C8 2.4(4)
Cr1 C1 C9 C8 -73.5(4)
C19 C14 C15 C16 1.8(5)
Pd1 C14 C15 C16 -179.4(3)
Cr2 C14 C15 C16 54.9(3)
C19 C14 C15 Cr2 -53.0(3)
Pd1 C14 C15 Cr2 125.7(3)
C14 C15 C16 C17 -1.0(6)
Cr2 C15 C16 C17 55.2(3)
C14 C15 C16 Cr2 -56.2(3)
C15 C16 C17 C18 -1.6(6)
Cr2 C16 C17 C18 53.4(3)
C15 C16 C17 Cr2 -55.1(3)
C16 C17 C18 C19 3.2(6)
Cr2 C17 C18 C19 56.6(3)
C16 C17 C18 Cr2 -53.3(3)
C17 C18 C19 C14 -2.3(5)
Cr2 C18 C19 C14 54.0(3)
C17 C18 C19 C20 175.2(3)
Cr2 C18 C19 C20 -128.4(3)
C17 C18 C19 Cr2 -56.4(3)
C15 C14 C19 C18 -0.2(5)
Pd1 C14 C19 C18 -179.2(2)
Cr2 C14 C19 C18 -52.7(3)
C15 C14 C19 C20 -177.9(3)
Pd1 C14 C19 C20 3.1(4)
Cr2 C14 C19 C20 129.6(3)
C15 C14 C19 Cr2 52.5(3)
Pd1 C14 C19 Cr2 -126.49(18)
C18 C19 C20 N1 -177.2(3)
C14 C19 C20 N1 0.4(4)
Cr2 C19 C20 N1 91.4(3)
C18 C19 C20 C21 -0.9(5)
C14 C19 C20 C21 176.8(3)
Cr2 C19 C20 C21 -92.2(4)
N1 C20 C21 C22 0.9(5)
C19 C20 C21 C22 -175.3(3)
C20 C21 C22 C23 0.3(5)
C21 C22 C23 C24 -1.6(5)
C22 C23 C24 N1 1.7(5)
C23 C24 N1 C20 -0.5(5)
C23 C24 N1 Pd1 178.7(3)
C21 C20 N1 C24 -0.8(5)
C19 C20 N1 C24 175.7(3)
C21 C20 N1 Pd1 179.9(2)
C19 C20 N1 Pd1 -3.6(3)
O2 C12 Cr1 C13 60.0(17)
Pd1 C12 Cr1 C13 -143.44(14)
O2 C12 Cr1 C11 146.0(17)
Pd1 C12 Cr1 C11 -57.43(14)
O2 C12 Cr1 C5 -119.5(17)
Pd1 C12 Cr1 C5 37.0(2)
O2 C12 Cr1 C3 -23.1(18)
Pd1 C12 Cr1 C3 133.41(15)
O2 C12 Cr1 C6 -106.7(17)
Pd1 C12 Cr1 C6 49.78(12)
O2 C12 Cr1 C4 -62.7(19)
Pd1 C12 Cr1 C4 93.9(5)
O2 C12 Cr1 C2 -39.3(17)
Pd1 C12 Cr1 C2 117.23(12)
O2 C12 Cr1 C1 -73.1(17)
Pd1 C12 Cr1 C1 83.41(11)
O2 C12 Cr1 Pd1 -156.5(18)
C6 C5 Cr1 C13 -158.1(2)
C4 C5 Cr1 C13 -27.3(4)
C6 C5 Cr1 C12 21.1(3)
C4 C5 Cr1 C12 151.9(3)
C6 C5 Cr1 C11 123.7(2)
C4 C5 Cr1 C11 -105.5(3)
C6 C5 Cr1 C3 -102.3(2)
C4 C5 Cr1 C3 28.5(2)
C4 C5 Cr1 C6 130.8(4)
C6 C5 Cr1 C4 -130.8(4)
C6 C5 Cr1 C2 -66.1(2)
C4 C5 Cr1 C2 64.8(3)
C6 C5 Cr1 C1 -30.7(2)
C4 C5 Cr1 C1 100.1(3)
C6 C5 Cr1 Pd1 53.1(2)
C4 C5 Cr1 Pd1 -176.0(2)
C2 C3 Cr1 C13 -109.8(3)
C4 C3 Cr1 C13 118.9(2)
C2 C3 Cr1 C12 -27.7(3)
C4 C3 Cr1 C12 -159.0(2)
C2 C3 Cr1 C11 165.4(2)
C4 C3 Cr1 C11 34.2(3)
C2 C3 Cr1 C5 102.7(3)
C4 C3 Cr1 C5 -28.5(2)
C2 C3 Cr1 C6 65.8(2)
C4 C3 Cr1 C6 -65.4(2)
C2 C3 Cr1 C4 131.2(4)
C4 C3 Cr1 C2 -131.2(4)
C2 C3 Cr1 C1 29.4(2)
C4 C3 Cr1 C1 -101.8(2)
C2 C3 Cr1 Pd1 62.2(3)
C4 C3 Cr1 Pd1 -69.0(3)
C5 C6 Cr1 C13 84.6(7)
C1 C6 Cr1 C13 -44.7(7)
C7 C6 Cr1 C13 -146.6(6)
C5 C6 Cr1 C12 -165.1(2)
C1 C6 Cr1 C12 65.6(2)
C7 C6 Cr1 C12 -36.2(3)
C5 C6 Cr1 C11 -58.6(2)
C1 C6 Cr1 C11 172.1(2)
C7 C6 Cr1 C11 70.2(3)
C1 C6 Cr1 C5 -129.3(3)
C7 C6 Cr1 C5 128.8(4)
C5 C6 Cr1 C3 66.5(2)
C1 C6 Cr1 C3 -62.8(2)
C7 C6 Cr1 C3 -164.7(3)
C5 C6 Cr1 C4 29.8(2)
C1 C6 Cr1 C4 -99.5(2)
C7 C6 Cr1 C4 158.7(3)
C5 C6 Cr1 C2 102.7(2)
C1 C6 Cr1 C2 -26.6(2)
C7 C6 Cr1 C2 -128.5(3)
C5 C6 Cr1 C1 129.3(3)
C7 C6 Cr1 C1 -101.8(3)
C5 C6 Cr1 Pd1 -116.1(2)
C1 C6 Cr1 Pd1 114.6(2)
C7 C6 Cr1 Pd1 12.7(2)
C5 C4 Cr1 C13 162.0(3)
C3 C4 Cr1 C13 -64.9(3)
C5 C4 Cr1 C12 -78.2(5)
C3 C4 Cr1 C12 54.9(5)
C5 C4 Cr1 C11 73.8(3)
C3 C4 Cr1 C11 -153.1(2)
C3 C4 Cr1 C5 133.1(4)
C5 C4 Cr1 C3 -133.1(4)
C5 C4 Cr1 C6 -29.8(2)
C3 C4 Cr1 C6 103.3(2)
C5 C4 Cr1 C2 -103.8(3)
C3 C4 Cr1 C2 29.3(2)
C5 C4 Cr1 C1 -67.6(2)
C3 C4 Cr1 C1 65.6(2)
C5 C4 Cr1 Pd1 4.5(3)
C3 C4 Cr1 Pd1 137.6(2)
C3 C2 Cr1 C13 72.5(3)
C1 C2 Cr1 C13 -156.9(2)
C3 C2 Cr1 C12 158.8(3)
C1 C2 Cr1 C12 -70.6(2)
C3 C2 Cr1 C11 -36.7(6)
C1 C2 Cr1 C11 93.9(5)
C3 C2 Cr1 C5 -66.3(3)
C1 C2 Cr1 C5 64.3(2)
C1 C2 Cr1 C3 130.6(4)
C3 C2 Cr1 C6 -103.1(3)
C1 C2 Cr1 C6 27.5(2)
C3 C2 Cr1 C4 -29.7(2)
C1 C2 Cr1 C4 101.0(3)
C3 C2 Cr1 C1 -130.6(4)
C3 C2 Cr1 Pd1 -141.3(2)
C1 C2 Cr1 Pd1 -10.6(3)
C2 C1 Cr1 C13 31.4(3)
C9 C1 Cr1 C13 -98.3(4)
C6 C1 Cr1 C13 166.7(2)
C2 C1 Cr1 C12 109.2(3)
C9 C1 Cr1 C12 -20.4(3)
C6 C1 Cr1 C12 -115.4(2)
C2 C1 Cr1 C11 -147.6(3)
C9 C1 Cr1 C11 82.8(4)
C6 C1 Cr1 C11 -12.2(3)
C2 C1 Cr1 C5 -104.7(3)
C9 C1 Cr1 C5 125.7(4)
C6 C1 Cr1 C5 30.7(2)
C2 C1 Cr1 C3 -29.9(2)
C9 C1 Cr1 C3 -159.6(4)
C6 C1 Cr1 C3 105.4(2)
C2 C1 Cr1 C6 -135.3(3)
C9 C1 Cr1 C6 95.0(4)
C2 C1 Cr1 C4 -67.1(3)
C9 C1 Cr1 C4 163.2(4)
C6 C1 Cr1 C4 68.2(2)
C9 C1 Cr1 C2 -129.7(5)
C6 C1 Cr1 C2 135.3(3)
C2 C1 Cr1 Pd1 170.4(2)
C9 C1 Cr1 Pd1 40.8(3)
C6 C1 Cr1 Pd1 -54.26(17)
C15 C16 Cr2 C26 -119.7(3)
C17 C16 Cr2 C26 108.2(3)
C15 C16 Cr2 C27 156.6(3)
C17 C16 Cr2 C27 24.5(4)
C15 C16 Cr2 C25 -33.1(3)
C17 C16 Cr2 C25 -165.2(2)
C15 C16 Cr2 C18 103.3(2)
C17 C16 Cr2 C18 -28.8(2)
C17 C16 Cr2 C15 -132.1(3)
C15 C16 Cr2 C17 132.1(3)
C15 C16 Cr2 C19 65.8(2)
C17 C16 Cr2 C19 -66.3(2)
C15 C16 Cr2 C14 28.9(2)
C17 C16 Cr2 C14 -103.3(2)
C17 C18 Cr2 C26 -33.4(3)
C19 C18 Cr2 C26 -164.6(2)
C17 C18 Cr2 C27 -119.7(2)
C19 C18 Cr2 C27 109.2(2)
C17 C18 Cr2 C25 152.1(3)
C19 C18 Cr2 C25 20.9(4)
C17 C18 Cr2 C16 29.1(2)
C19 C18 Cr2 C16 -102.0(2)
C17 C18 Cr2 C15 65.9(2)
C19 C18 Cr2 C15 -65.2(2)
C19 C18 Cr2 C17 -131.1(3)
C17 C18 Cr2 C19 131.1(3)
C17 C18 Cr2 C14 102.7(2)
C19 C18 Cr2 C14 -28.42(19)
C16 C15 Cr2 C26 63.3(3)
C14 C15 Cr2 C26 -164.3(2)
C16 C15 Cr2 C27 -87.8(7)
C14 C15 Cr2 C27 44.7(7)
C16 C15 Cr2 C25 154.6(3)
C14 C15 Cr2 C25 -72.9(2)
C14 C15 Cr2 C16 132.4(3)
C16 C15 Cr2 C18 -65.5(2)
C14 C15 Cr2 C18 66.9(2)
C16 C15 Cr2 C17 -29.1(2)
C14 C15 Cr2 C17 103.3(2)
C16 C15 Cr2 C19 -102.7(3)
C14 C15 Cr2 C19 29.77(19)
C16 C15 Cr2 C14 -132.4(3)
C18 C17 Cr2 C26 154.8(2)
C16 C17 Cr2 C26 -72.9(3)
C18 C17 Cr2 C27 63.7(2)
C16 C17 Cr2 C27 -164.0(2)
C18 C17 Cr2 C25 -90.7(6)
C16 C17 Cr2 C25 41.6(7)
C18 C17 Cr2 C16 -132.3(3)
C16 C17 Cr2 C18 132.3(3)
C18 C17 Cr2 C15 -103.1(2)
C16 C17 Cr2 C15 29.2(2)
C18 C17 Cr2 C19 -30.0(2)
C16 C17 Cr2 C19 102.3(2)
C18 C17 Cr2 C14 -66.6(2)
C16 C17 Cr2 C14 65.7(2)
C18 C19 Cr2 C26 46.5(7)
C14 C19 Cr2 C26 -86.6(6)
C20 C19 Cr2 C26 162.0(6)
C18 C19 Cr2 C27 -72.8(2)
C14 C19 Cr2 C27 154.1(2)
C20 C19 Cr2 C27 42.7(3)
C18 C19 Cr2 C25 -166.3(2)
C14 C19 Cr2 C25 60.6(2)
C20 C19 Cr2 C25 -50.8(4)
C18 C19 Cr2 C16 66.4(2)
C14 C19 Cr2 C16 -66.7(2)
C20 C19 Cr2 C16 -178.1(3)
C14 C19 Cr2 C18 -133.1(3)
C20 C19 Cr2 C18 115.5(4)
C18 C19 Cr2 C15 103.4(2)
C14 C19 Cr2 C15 -29.74(19)
C20 C19 Cr2 C15 -141.1(3)
C18 C19 Cr2 C17 29.4(2)
C14 C19 Cr2 C17 -103.7(2)
C20 C19 Cr2 C17 144.9(3)
C18 C19 Cr2 C14 133.1(3)
C20 C19 Cr2 C14 -111.3(4)
C15 C14 Cr2 C26 23.6(4)
C19 C14 Cr2 C26 154.6(3)
Pd1 C14 Cr2 C26 -102.0(3)
C15 C14 Cr2 C27 -166.1(3)
C19 C14 Cr2 C27 -35.1(3)
Pd1 C14 Cr2 C27 68.3(3)
C15 C14 Cr2 C25 107.2(3)
C19 C14 Cr2 C25 -121.9(2)
Pd1 C14 Cr2 C25 -18.4(2)
C15 C14 Cr2 C16 -29.0(2)
C19 C14 Cr2 C16 102.0(2)
Pd1 C14 Cr2 C16 -154.6(3)
C15 C14 Cr2 C18 -102.1(2)
C19 C14 Cr2 C18 28.80(19)
Pd1 C14 Cr2 C18 132.2(2)
C19 C14 Cr2 C15 130.9(3)
Pd1 C14 Cr2 C15 -125.6(3)
C15 C14 Cr2 C17 -65.7(2)
C19 C14 Cr2 C17 65.2(2)
Pd1 C14 Cr2 C17 168.7(2)
C15 C14 Cr2 C19 -130.9(3)
Pd1 C14 Cr2 C19 103.4(3)
C15 C14 Pd1 C7 -3.0(3)
C19 C14 Pd1 C7 175.8(2)
Cr2 C14 Pd1 C7 93.0(2)
C15 C14 Pd1 N1 177.4(3)
C19 C14 Pd1 N1 -3.8(2)
Cr2 C14 Pd1 N1 -86.6(2)
C15 C14 Pd1 C12 105.5(3)
C19 C14 Pd1 C12 -75.7(3)
Cr2 C14 Pd1 C12 -158.43(16)
C6 C7 Pd1 C14 -164.5(2)
C8 C7 Pd1 C14 89.6(2)
C6 C7 Pd1 C12 46.4(2)
C8 C7 Pd1 C12 -59.4(2)
C6 C7 Pd1 Cr1 10.21(18)
C8 C7 Pd1 Cr1 -95.6(2)
C24 N1 Pd1 C14 -175.1(3)
C20 N1 Pd1 C14 4.2(2)
C24 N1 Pd1 C12 -25.8(3)
C20 N1 Pd1 C12 153.4(2)
C24 N1 Pd1 Cr1 10.3(3)
C20 N1 Pd1 Cr1 -170.41(19)
O2 C12 Pd1 C14 2.8(4)
Cr1 C12 Pd1 C14 -172.75(18)
O2 C12 Pd1 C7 110.2(3)
Cr1 C12 Pd1 C7 -65.31(13)
O2 C12 Pd1 N1 -67.4(3)
Cr1 C12 Pd1 N1 117.10(12)
O2 C12 Pd1 Cr1 175.5(3)
C13 Cr1 Pd1 C7 165.9(2)
C12 Cr1 Pd1 C7 113.82(15)
C11 Cr1 Pd1 C7 -127.04(15)
C5 Cr1 Pd1 C7 -40.75(14)
C3 Cr1 Pd1 C7 -3.6(2)
C6 Cr1 Pd1 C7 -7.59(14)
C4 Cr1 Pd1 C7 -43.47(16)
C2 Cr1 Pd1 C7 32.49(15)
C1 Cr1 Pd1 C7 26.22(13)
C13 Cr1 Pd1 N1 -15.06(19)
C12 Cr1 Pd1 N1 -67.10(14)
C11 Cr1 Pd1 N1 52.04(14)
C5 Cr1 Pd1 N1 138.32(13)
C3 Cr1 Pd1 N1 175.5(2)
C6 Cr1 Pd1 N1 171.49(12)
C4 Cr1 Pd1 N1 135.61(15)
C2 Cr1 Pd1 N1 -148.43(14)
C1 Cr1 Pd1 N1 -154.71(12)
C13 Cr1 Pd1 C12 52.0(2)
C11 Cr1 Pd1 C12 119.14(17)
C5 Cr1 Pd1 C12 -154.57(16)
C3 Cr1 Pd1 C12 -117.4(2)
C6 Cr1 Pd1 C12 -121.41(16)
C4 Cr1 Pd1 C12 -157.29(18)
C2 Cr1 Pd1 C12 -81.33(17)
C1 Cr1 Pd1 C12 -87.61(15)
